data_7130952
loop_
_publ_author_name
'Zapp, Nicolas'
'Oehler, Florian'
'Bertmer, Marko'
'Auer, Henry'
'Sheptyakov, Denis'
'Ritter, Clemens'
'Kohlmann, Holger'

_publ_section_title
;
 Aliovalent anion substitution as a design concept for heteroanionic
 Ruddlesden--Popper hydrides
;
_journal_name_full 'Chemical Communications'
_journal_paper_doi 10.1039/D2CC04356D
_journal_year 2022
_chemical_formula_sum 'D4.92 La4 Li2 N3.08'
_chemical_formula_weight 622.56
_space_group_IT_number 139
_space_group_name_Hall '-I 4 2'
_space_group_name_H-M_alt 'I 4/m m m'
_symmetry_cell_setting tetragonal
_symmetry_space_group_name_H-M 'I 4/m m m'
_audit_update_record
;
2021-06-03 deposited with the CCDC.	2022-10-21 downloaded from the CCDC.
;
_cell_angle_alpha 90
_cell_angle_beta 90
_cell_angle_gamma 90
_cell_formula_units_Z 1
_cell_length_a 3.69312(6)
_cell_length_b 3.69312(6)
_cell_length_c 13.41285(25)
_cell_measurement_temperature 295
_cell_volume 182.940(5)
_computing_structure_refinement 'GSAS-II (Toby & Von Dreele, J. Appl. Cryst. 46, 544-549, 2013)'
_diffrn_ambient_temperature 295
_diffrn_measurement_device_type
;
   'D20'
;
_diffrn_radiation_type neutron
_diffrn_radiation_wavelength 1.865
_diffrn_source 'nuclear reactor'
_exptl_crystal_density_diffrn 5.651
_pd_meas_2theta_range_inc 0.05000
_pd_meas_2theta_range_max 148.2000
_pd_meas_2theta_range_min 0.0000
_pd_meas_number_of_points 3200
_pd_proc_2theta_range_inc 0.05
_pd_proc_2theta_range_max 148.2
_pd_proc_2theta_range_min 10.00
_pd_proc_ls_prof_R_factor 0.0484
_pd_proc_ls_prof_wR_expected 0.0311
_pd_proc_ls_prof_wR_factor 0.0584
_pd_spec_mounting 'vanadium container'
_pd_spec_shape cylinder
_refine_ls_goodness_of_fit_all 1.89
_refine_ls_R_Fsqd_factor 0.0368
_refine_ls_shift/su_max 0.02
_cod_data_source_file d2cc04356d2.cif
_cod_data_source_block 1
_cod_original_cell_volume 182.940(7)
_cod_original_formula_sum ' D4.92 La4 Li2 N3.08 '
_cod_database_code 7130952

loop_
_space_group_symop_id
_space_group_symop_operation_xyz
1 x,y,z
2 -y,x,z
3 -x,-y,z
4 y,-x,z
5 -x,y,z
6 -y,-x,z
7 x,-y,z
8 y,x,z
9 -x,-y,-z
10 y,-x,-z
11 x,y,-z
12 -y,x,-z
13 x,-y,-z
14 y,x,-z
15 -x,y,-z
16 -y,-x,-z
17 1/2+x,1/2+y,1/2+z
18 1/2-y,1/2+x,1/2+z
19 1/2-x,1/2-y,1/2+z
20 1/2+y,1/2-x,1/2+z
21 1/2-x,1/2+y,1/2+z
22 1/2-y,1/2-x,1/2+z
23 1/2+x,1/2-y,1/2+z
24 1/2+y,1/2+x,1/2+z
25 1/2-x,1/2-y,1/2-z
26 1/2+y,1/2-x,1/2-z
27 1/2+x,1/2+y,1/2-z
28 1/2-y,1/2+x,1/2-z
29 1/2+x,1/2-y,1/2-z
30 1/2+y,1/2+x,1/2-z
31 1/2-x,1/2+y,1/2-z
32 1/2-y,1/2-x,1/2-z

loop_
_atom_site_label
_atom_site_type_symbol
_atom_site_fract_x
_atom_site_fract_y
_atom_site_fract_z
_atom_site_occupancy
_atom_site_adp_type
_atom_site_U_iso_or_equiv
_atom_site_symmetry_multiplicity
Li1 Li 0.00000 0.00000 0.00000 1.000 Uiso 0.0033(21) 2
La2 La 0.00000 0.00000 0.35516(10) 1.000 Uiso -0.0010(5) 4
N3 N 0.00000 0.00000 0.17379(9) 0.77(3) Uiso 0.0057(7) 4
D4 D 0.00000 0.00000 0.17379(9) 0.23(3) Uiso 0.0057(7) 4
D5 D 0.00000 0.50000 0.00000 1.000 Uiso 0.0128(6) 4

loop_
_atom_type_symbol
_atom_type_scat_length_neutron
_atom_type_scat_source
D 6.67 https://subversion.xray.aps.anl.gov/pyGSAS/trunk/atmdata.py
La 8.24 https://subversion.xray.aps.anl.gov/pyGSAS/trunk/atmdata.py
Li -1.9 https://subversion.xray.aps.anl.gov/pyGSAS/trunk/atmdata.py
N 9.36 https://subversion.xray.aps.anl.gov/pyGSAS/trunk/atmdata.py

loop_
_geom_angle_atom_site_label_1
_geom_angle_atom_site_label_2
_geom_angle_atom_site_label_3
_geom_angle
_geom_angle_site_symmetry_1
_geom_angle_site_symmetry_2
_geom_angle_site_symmetry_3
_geom_angle_publ_flag
La2 Li1 La2 69.128(19) 17_444 1_555 17_454 yes
La2 Li1 La2 69.128(19) 17_444 1_555 17_544 yes
La2 Li1 La2 106.71(4) 17_454 1_555 17_544 yes
La2 Li1 La2 106.71(4) 17_444 1_555 17_554 yes
La2 Li1 La2 69.128(19) 17_454 1_555 17_554 yes
La2 Li1 La2 69.128(19) 17_544 1_555 17_554 yes
La2 Li1 La2 73.29(4) 17_444 1_555 25_445 yes
La2 Li1 La2 110.872(19) 17_454 1_555 25_445 yes
La2 Li1 La2 110.872(19) 17_544 1_555 25_445 yes
La2 Li1 La2 180 17_554 1_555 25_445 yes
La2 Li1 La2 110.872(19) 17_444 1_555 25_455 yes
La2 Li1 La2 73.29(4) 17_454 1_555 25_455 yes
La2 Li1 La2 180 17_544 1_555 25_455 yes
La2 Li1 La2 110.872(19) 17_554 1_555 25_455 yes
La2 Li1 La2 69.128(19) 25_445 1_555 25_455 yes
La2 Li1 La2 110.872(19) 17_444 1_555 25_545 yes
La2 Li1 La2 180 17_454 1_555 25_545 yes
La2 Li1 La2 73.29(4) 17_544 1_555 25_545 yes
La2 Li1 La2 110.872(19) 17_554 1_555 25_545 yes
La2 Li1 La2 69.128(19) 25_445 1_555 25_545 yes
La2 Li1 La2 106.71(4) 25_455 1_555 25_545 yes
La2 Li1 La2 180 17_444 1_555 25_555 yes
La2 Li1 La2 110.872(19) 17_454 1_555 25_555 yes
La2 Li1 La2 110.872(19) 17_544 1_555 25_555 yes
La2 Li1 La2 73.29(4) 17_554 1_555 25_555 yes
La2 Li1 La2 106.71(4) 25_445 1_555 25_555 yes
La2 Li1 La2 69.128(19) 25_455 1_555 25_555 yes
La2 Li1 La2 69.128(19) 25_545 1_555 25_555 yes
La2 Li1 N3 126.647(19) 17_444 1_555 1_555 yes
La2 Li1 N3 126.647(19) 17_454 1_555 1_555 yes
La2 Li1 N3 126.647(19) 17_544 1_555 1_555 yes
La2 Li1 N3 126.647(19) 17_554 1_555 1_555 yes
La2 Li1 N3 53.353(19) 25_445 1_555 1_555 yes
La2 Li1 N3 53.353(19) 25_455 1_555 1_555 yes
La2 Li1 N3 53.353(19) 25_545 1_555 1_555 yes
La2 Li1 N3 53.353(19) 25_555 1_555 1_555 yes
La2 Li1 N3 53.353(19) 17_444 1_555 9_555 yes
La2 Li1 N3 53.353(19) 17_454 1_555 9_555 yes
La2 Li1 N3 53.353(19) 17_544 1_555 9_555 yes
La2 Li1 N3 53.353(19) 17_554 1_555 9_555 yes
La2 Li1 N3 126.647(19) 25_445 1_555 9_555 yes
La2 Li1 N3 126.647(19) 25_455 1_555 9_555 yes
La2 Li1 N3 126.647(19) 25_545 1_555 9_555 yes
La2 Li1 N3 126.647(19) 25_555 1_555 9_555 yes
N3 Li1 N3 180 1_555 1_555 9_555 yes
La2 Li1 D4 126.647(19) 17_444 1_555 1_555 yes
La2 Li1 D4 126.647(19) 17_454 1_555 1_555 yes
La2 Li1 D4 126.647(19) 17_544 1_555 1_555 yes
La2 Li1 D4 126.647(19) 17_554 1_555 1_555 yes
La2 Li1 D4 53.353(19) 25_445 1_555 1_555 yes
La2 Li1 D4 53.353(19) 25_455 1_555 1_555 yes
La2 Li1 D4 53.353(19) 25_545 1_555 1_555 yes
La2 Li1 D4 53.353(19) 25_555 1_555 1_555 yes
N3 Li1 D4 0 1_555 1_555 1_555 yes
N3 Li1 D4 180 9_555 1_555 1_555 yes
La2 Li1 D4 53.353(19) 17_444 1_555 9_555 yes
La2 Li1 D4 53.353(19) 17_454 1_555 9_555 yes
La2 Li1 D4 53.353(19) 17_544 1_555 9_555 yes
La2 Li1 D4 53.353(19) 17_554 1_555 9_555 yes
La2 Li1 D4 126.647(19) 25_445 1_555 9_555 yes
La2 Li1 D4 126.647(19) 25_455 1_555 9_555 yes
La2 Li1 D4 126.647(19) 25_545 1_555 9_555 yes
La2 Li1 D4 126.647(19) 25_555 1_555 9_555 yes
N3 Li1 D4 180 1_555 1_555 9_555 yes
N3 Li1 D4 0 9_555 1_555 9_555 yes
D4 Li1 D4 180 1_555 1_555 9_555 yes
La2 Li1 D5 55.436 17_444 1_555 1_545 yes
La2 Li1 D5 124.564 17_454 1_555 1_545 yes
La2 Li1 D5 55.436 17_544 1_555 1_545 yes
La2 Li1 D5 124.564 17_554 1_555 1_545 yes
La2 Li1 D5 55.436 25_445 1_555 1_545 yes
La2 Li1 D5 124.564 25_455 1_555 1_545 yes
La2 Li1 D5 55.436 25_545 1_555 1_545 yes
La2 Li1 D5 124.564 25_555 1_555 1_545 yes
N3 Li1 D5 90 1_555 1_555 1_545 yes
N3 Li1 D5 90 9_555 1_555 1_545 yes
D4 Li1 D5 90 1_555 1_555 1_545 yes
D4 Li1 D5 90 9_555 1_555 1_545 yes
La2 Li1 D5 124.564 17_444 1_555 1_555 yes
La2 Li1 D5 55.436 17_454 1_555 1_555 yes
La2 Li1 D5 124.564 17_544 1_555 1_555 yes
La2 Li1 D5 55.436 17_554 1_555 1_555 yes
La2 Li1 D5 124.564 25_445 1_555 1_555 yes
La2 Li1 D5 55.436 25_455 1_555 1_555 yes
La2 Li1 D5 124.564 25_545 1_555 1_555 yes
La2 Li1 D5 55.436 25_555 1_555 1_555 yes
N3 Li1 D5 90 1_555 1_555 1_555 yes
N3 Li1 D5 90 9_555 1_555 1_555 yes
D4 Li1 D5 90 1_555 1_555 1_555 yes
D4 Li1 D5 90 9_555 1_555 1_555 yes
D5 Li1 D5 180 1_545 1_555 1_555 yes
La2 Li1 D5 55.436 17_444 1_555 2_555 yes
La2 Li1 D5 55.436 17_454 1_555 2_555 yes
La2 Li1 D5 124.564 17_544 1_555 2_555 yes
La2 Li1 D5 124.564 17_554 1_555 2_555 yes
La2 Li1 D5 55.436 25_445 1_555 2_555 yes
La2 Li1 D5 55.436 25_455 1_555 2_555 yes
La2 Li1 D5 124.564 25_545 1_555 2_555 yes
La2 Li1 D5 124.564 25_555 1_555 2_555 yes
N3 Li1 D5 90 1_555 1_555 2_555 yes
N3 Li1 D5 90 9_555 1_555 2_555 yes
D4 Li1 D5 90 1_555 1_555 2_555 yes
D4 Li1 D5 90 9_555 1_555 2_555 yes
D5 Li1 D5 90 1_545 1_555 2_555 yes
D5 Li1 D5 90 1_555 1_555 2_555 yes
La2 Li1 D5 124.564 17_444 1_555 2_655 yes
La2 Li1 D5 124.564 17_454 1_555 2_655 yes
La2 Li1 D5 55.436 17_544 1_555 2_655 yes
La2 Li1 D5 55.436 17_554 1_555 2_655 yes
La2 Li1 D5 124.564 25_445 1_555 2_655 yes
La2 Li1 D5 124.564 25_455 1_555 2_655 yes
La2 Li1 D5 55.436 25_545 1_555 2_655 yes
La2 Li1 D5 55.436 25_555 1_555 2_655 yes
N3 Li1 D5 90 1_555 1_555 2_655 yes
N3 Li1 D5 90 9_555 1_555 2_655 yes
D4 Li1 D5 90 1_555 1_555 2_655 yes
D4 Li1 D5 90 9_555 1_555 2_655 yes
D5 Li1 D5 90 1_545 1_555 2_655 yes
D5 Li1 D5 90 1_555 1_555 2_655 yes
D5 Li1 D5 180 2_555 1_555 2_655 yes
Li1 La2 Li1 69.128(19) 17_445 1_555 17_455 yes
Li1 La2 Li1 69.128(19) 17_445 1_555 17_545 yes
Li1 La2 Li1 106.71(4) 17_455 1_555 17_545 yes
Li1 La2 Li1 106.71(4) 17_445 1_555 17_555 yes
Li1 La2 Li1 69.128(19) 17_455 1_555 17_555 yes
Li1 La2 Li1 69.128(19) 17_545 1_555 17_555 yes
Li1 La2 N3 126.647(19) 17_445 1_555 1_555 yes
Li1 La2 N3 126.647(19) 17_455 1_555 1_555 yes
Li1 La2 N3 126.647(19) 17_545 1_555 1_555 yes
Li1 La2 N3 126.647(19) 17_555 1_555 1_555 yes
Li1 La2 N3 45.103(30) 17_445 1_555 25_445 yes
Li1 La2 N3 95.035(23) 17_455 1_555 25_445 yes
Li1 La2 N3 95.035(23) 17_545 1_555 25_445 yes
Li1 La2 N3 151.81(6) 17_555 1_555 25_445 yes
N3 La2 N3 81.54(4) 1_555 1_555 25_445 yes
Li1 La2 N3 95.035(23) 17_445 1_555 25_455 yes
Li1 La2 N3 45.103(30) 17_455 1_555 25_455 yes
Li1 La2 N3 151.81(6) 17_545 1_555 25_455 yes
Li1 La2 N3 95.035(23) 17_555 1_555 25_455 yes
N3 La2 N3 81.54(4) 1_555 1_555 25_455 yes
N3 La2 N3 88.761(12) 25_445 1_555 25_455 yes
Li1 La2 N3 95.035(23) 17_445 1_555 25_545 yes
Li1 La2 N3 151.81(6) 17_455 1_555 25_545 yes
Li1 La2 N3 45.103(30) 17_545 1_555 25_545 yes
Li1 La2 N3 95.035(23) 17_555 1_555 25_545 yes
N3 La2 N3 81.54(4) 1_555 1_555 25_545 yes
N3 La2 N3 88.761(12) 25_445 1_555 25_545 yes
N3 La2 N3 163.09(8) 25_455 1_555 25_545 yes
Li1 La2 N3 151.81(6) 17_445 1_555 25_555 yes
Li1 La2 N3 95.035(23) 17_455 1_555 25_555 yes
Li1 La2 N3 95.035(23) 17_545 1_555 25_555 yes
Li1 La2 N3 45.103(30) 17_555 1_555 25_555 yes
N3 La2 N3 81.54(4) 1_555 1_555 25_555 yes
N3 La2 N3 163.09(8) 25_445 1_555 25_555 yes
N3 La2 N3 88.761(12) 25_455 1_555 25_555 yes
N3 La2 N3 88.761(12) 25_545 1_555 25_555 yes
Li1 La2 D4 126.647(19) 17_445 1_555 1_555 yes
Li1 La2 D4 126.647(19) 17_455 1_555 1_555 yes
Li1 La2 D4 126.647(19) 17_545 1_555 1_555 yes
Li1 La2 D4 126.647(19) 17_555 1_555 1_555 yes
N3 La2 D4 0 1_555 1_555 1_555 yes
N3 La2 D4 81.54(4) 25_445 1_555 1_555 yes
N3 La2 D4 81.54(4) 25_455 1_555 1_555 yes
N3 La2 D4 81.54(4) 25_545 1_555 1_555 yes
N3 La2 D4 81.54(4) 25_555 1_555 1_555 yes
Li1 La2 D4 45.103 17_445 1_555 25_445 yes
Li1 La2 D4 95.035(15) 17_455 1_555 25_445 yes
Li1 La2 D4 95.035(15) 17_545 1_555 25_445 yes
Li1 La2 D4 151.81(5) 17_555 1_555 25_445 yes
N3 La2 D4 81.544(29) 1_555 1_555 25_445 yes
N3 La2 D4 0.001 25_445 1_555 25_445 yes
N3 La2 D4 88.761 25_455 1_555 25_445 yes
N3 La2 D4 88.761 25_545 1_555 25_445 yes
N3 La2 D4 163.09(7) 25_555 1_555 25_445 yes
D4 La2 D4 81.544(29) 1_555 1_555 25_445 yes
Li1 La2 D4 95.035(15) 17_445 1_555 25_455 yes
Li1 La2 D4 45.103 17_455 1_555 25_455 yes
Li1 La2 D4 151.81(5) 17_545 1_555 25_455 yes
Li1 La2 D4 95.035(15) 17_555 1_555 25_455 yes
N3 La2 D4 81.544(29) 1_555 1_555 25_455 yes
N3 La2 D4 88.761 25_445 1_555 25_455 yes
N3 La2 D4 0.001 25_455 1_555 25_455 yes
N3 La2 D4 163.09(7) 25_545 1_555 25_455 yes
N3 La2 D4 88.761 25_555 1_555 25_455 yes
D4 La2 D4 81.544(29) 1_555 1_555 25_455 yes
D4 La2 D4 88.761 25_445 1_555 25_455 yes
Li1 La2 D4 95.035(15) 17_445 1_555 25_545 yes
Li1 La2 D4 151.81(5) 17_455 1_555 25_545 yes
Li1 La2 D4 45.103 17_545 1_555 25_545 yes
Li1 La2 D4 95.035(15) 17_555 1_555 25_545 yes
N3 La2 D4 81.544(29) 1_555 1_555 25_545 yes
N3 La2 D4 88.761 25_445 1_555 25_545 yes
N3 La2 D4 163.09(7) 25_455 1_555 25_545 yes
N3 La2 D4 0.001 25_545 1_555 25_545 yes
N3 La2 D4 88.761 25_555 1_555 25_545 yes
D4 La2 D4 81.544(29) 1_555 1_555 25_545 yes
D4 La2 D4 88.761 25_445 1_555 25_545 yes
D4 La2 D4 163.09(6) 25_455 1_555 25_545 yes
Li1 La2 D4 151.81(5) 17_445 1_555 25_555 yes
Li1 La2 D4 95.035(15) 17_455 1_555 25_555 yes
Li1 La2 D4 95.035(15) 17_545 1_555 25_555 yes
Li1 La2 D4 45.103 17_555 1_555 25_555 yes
N3 La2 D4 81.544(29) 1_555 1_555 25_555 yes
N3 La2 D4 163.09(7) 25_445 1_555 25_555 yes
N3 La2 D4 88.761 25_455 1_555 25_555 yes
N3 La2 D4 88.761 25_545 1_555 25_555 yes
N3 La2 D4 0.001 25_555 1_555 25_555 yes
D4 La2 D4 81.544(29) 1_555 1_555 25_555 yes
D4 La2 D4 163.09(6) 25_445 1_555 25_555 yes
D4 La2 D4 88.761 25_455 1_555 25_555 yes
D4 La2 D4 88.761 25_545 1_555 25_555 yes
Li1 La2 D5 34.564 17_445 1_555 17_445 yes
Li1 La2 D5 34.564 17_455 1_555 17_445 yes
Li1 La2 D5 87.61(3) 17_545 1_555 17_445 yes
Li1 La2 D5 87.61(3) 17_555 1_555 17_445 yes
N3 La2 D5 136.454(20) 1_555 1_555 17_445 yes
N3 La2 D5 67.959(27) 25_445 1_555 17_445 yes
N3 La2 D5 67.959(27) 25_455 1_555 17_445 yes
N3 La2 D5 126.05(4) 25_545 1_555 17_445 yes
N3 La2 D5 126.05(4) 25_555 1_555 17_445 yes
D4 La2 D5 136.454(20) 1_555 1_555 17_445 yes
D4 La2 D5 67.959(12) 25_445 1_555 17_445 yes
D4 La2 D5 67.959(12) 25_455 1_555 17_445 yes
D4 La2 D5 126.05(3) 25_545 1_555 17_445 yes
D4 La2 D5 126.05(3) 25_555 1_555 17_445 yes
Li1 La2 D5 87.61(3) 17_445 1_555 17_545 yes
Li1 La2 D5 87.61(3) 17_455 1_555 17_545 yes
Li1 La2 D5 34.564 17_545 1_555 17_545 yes
Li1 La2 D5 34.564 17_555 1_555 17_545 yes
N3 La2 D5 136.454(20) 1_555 1_555 17_545 yes
N3 La2 D5 126.05(4) 25_445 1_555 17_545 yes
N3 La2 D5 126.05(4) 25_455 1_555 17_545 yes
N3 La2 D5 67.959(27) 25_545 1_555 17_545 yes
N3 La2 D5 67.959(27) 25_555 1_555 17_545 yes
D4 La2 D5 136.454(20) 1_555 1_555 17_545 yes
D4 La2 D5 126.05(3) 25_445 1_555 17_545 yes
D4 La2 D5 126.05(3) 25_455 1_555 17_545 yes
D4 La2 D5 67.959(12) 25_545 1_555 17_545 yes
D4 La2 D5 67.959(12) 25_555 1_555 17_545 yes
D5 La2 D5 87.09(4) 17_445 1_555 17_545 yes
Li1 La2 D5 34.564 17_445 1_555 18_545 yes
Li1 La2 D5 87.61(3) 17_455 1_555 18_545 yes
Li1 La2 D5 34.564 17_545 1_555 18_545 yes
Li1 La2 D5 87.61(3) 17_555 1_555 18_545 yes
N3 La2 D5 136.454(20) 1_555 1_555 18_545 yes
N3 La2 D5 67.959(27) 25_445 1_555 18_545 yes
N3 La2 D5 126.05(4) 25_455 1_555 18_545 yes
N3 La2 D5 67.959(27) 25_545 1_555 18_545 yes
N3 La2 D5 126.05(4) 25_555 1_555 18_545 yes
D4 La2 D5 136.454(20) 1_555 1_555 18_545 yes
D4 La2 D5 67.959(12) 25_445 1_555 18_545 yes
D4 La2 D5 126.05(3) 25_455 1_555 18_545 yes
D4 La2 D5 67.959(12) 25_545 1_555 18_545 yes
D4 La2 D5 126.05(3) 25_555 1_555 18_545 yes
D5 La2 D5 58.307(23) 17_445 1_555 18_545 yes
D5 La2 D5 58.307(23) 17_545 1_555 18_545 yes
Li1 La2 D5 87.61(3) 17_445 1_555 18_555 yes
Li1 La2 D5 34.564 17_455 1_555 18_555 yes
Li1 La2 D5 87.61(3) 17_545 1_555 18_555 yes
Li1 La2 D5 34.564 17_555 1_555 18_555 yes
N3 La2 D5 136.454(20) 1_555 1_555 18_555 yes
N3 La2 D5 126.05(4) 25_445 1_555 18_555 yes
N3 La2 D5 67.959(27) 25_455 1_555 18_555 yes
N3 La2 D5 126.05(4) 25_545 1_555 18_555 yes
N3 La2 D5 67.959(27) 25_555 1_555 18_555 yes
D4 La2 D5 136.454(20) 1_555 1_555 18_555 yes
D4 La2 D5 126.05(3) 25_445 1_555 18_555 yes
D4 La2 D5 67.959(12) 25_455 1_555 18_555 yes
D4 La2 D5 126.05(3) 25_545 1_555 18_555 yes
D4 La2 D5 67.959(12) 25_555 1_555 18_555 yes
D5 La2 D5 58.307(23) 17_445 1_555 18_555 yes
D5 La2 D5 58.307(23) 17_545 1_555 18_555 yes
D5 La2 D5 87.09(4) 18_545 1_555 18_555 yes
Li1 N3 La2 180 1_555 1_555 1_555 yes
Li1 N3 La2 81.54(4) 1_555 1_555 25_445 yes
La2 N3 La2 98.46(4) 1_555 1_555 25_445 yes
Li1 N3 La2 81.54(4) 1_555 1_555 25_455 yes
La2 N3 La2 98.46(4) 1_555 1_555 25_455 yes
La2 N3 La2 88.761(12) 25_445 1_555 25_455 yes
Li1 N3 La2 81.54(4) 1_555 1_555 25_545 yes
La2 N3 La2 98.46(4) 1_555 1_555 25_545 yes
La2 N3 La2 88.761(12) 25_445 1_555 25_545 yes
La2 N3 La2 163.09(8) 25_455 1_555 25_545 yes
Li1 N3 La2 81.54(4) 1_555 1_555 25_555 yes
La2 N3 La2 98.46(4) 1_555 1_555 25_555 yes
La2 N3 La2 163.09(8) 25_445 1_555 25_555 yes
La2 N3 La2 88.761(12) 25_455 1_555 25_555 yes
La2 N3 La2 88.761(12) 25_545 1_555 25_555 yes
Li1 N3 D5 38.386(15) 1_555 1_555 1_545 yes
La2 N3 D5 141.614(15) 1_555 1_555 1_545 yes
La2 N3 D5 56.663(30) 25_445 1_555 1_545 yes
La2 N3 D5 108.61(4) 25_455 1_555 1_545 yes
La2 N3 D5 56.663(30) 25_545 1_555 1_545 yes
La2 N3 D5 108.61(4) 25_555 1_555 1_545 yes
Li1 N3 D5 38.386(15) 1_555 1_555 1_555 yes
La2 N3 D5 141.614(15) 1_555 1_555 1_555 yes
La2 N3 D5 108.61(4) 25_445 1_555 1_555 yes
La2 N3 D5 56.663(30) 25_455 1_555 1_555 yes
La2 N3 D5 108.61(4) 25_545 1_555 1_555 yes
La2 N3 D5 56.663(30) 25_555 1_555 1_555 yes
D5 N3 D5 76.772(30) 1_545 1_555 1_555 yes
Li1 N3 D5 38.386(15) 1_555 1_555 2_555 yes
La2 N3 D5 141.614(15) 1_555 1_555 2_555 yes
La2 N3 D5 56.663(30) 25_445 1_555 2_555 yes
La2 N3 D5 56.663(30) 25_455 1_555 2_555 yes
La2 N3 D5 108.61(4) 25_545 1_555 2_555 yes
La2 N3 D5 108.61(4) 25_555 1_555 2_555 yes
D5 N3 D5 52.090(19) 1_545 1_555 2_555 yes
D5 N3 D5 52.090(19) 1_555 1_555 2_555 yes
Li1 N3 D5 38.386(15) 1_555 1_555 2_655 yes
La2 N3 D5 141.614(15) 1_555 1_555 2_655 yes
La2 N3 D5 108.61(4) 25_445 1_555 2_655 yes
La2 N3 D5 108.61(4) 25_455 1_555 2_655 yes
La2 N3 D5 56.663(30) 25_545 1_555 2_655 yes
La2 N3 D5 56.663(30) 25_555 1_555 2_655 yes
D5 N3 D5 52.090(19) 1_545 1_555 2_655 yes
D5 N3 D5 52.090(19) 1_555 1_555 2_655 yes
D5 N3 D5 76.772(30) 2_555 1_555 2_655 yes
Li1 D4 La2 180 1_555 1_555 1_555 yes
Li1 D4 La2 81.544(29) 1_555 1_555 25_445 yes
La2 D4 La2 98.456(29) 1_555 1_555 25_445 yes
Li1 D4 La2 81.544(29) 1_555 1_555 25_455 yes
La2 D4 La2 98.456(29) 1_555 1_555 25_455 yes
La2 D4 La2 88.761 25_445 1_555 25_455 yes
Li1 D4 La2 81.544(29) 1_555 1_555 25_545 yes
La2 D4 La2 98.456(29) 1_555 1_555 25_545 yes
La2 D4 La2 88.761 25_445 1_555 25_545 yes
La2 D4 La2 163.09(6) 25_455 1_555 25_545 yes
Li1 D4 La2 81.544(29) 1_555 1_555 25_555 yes
La2 D4 La2 98.456(29) 1_555 1_555 25_555 yes
La2 D4 La2 163.09(6) 25_445 1_555 25_555 yes
La2 D4 La2 88.761 25_455 1_555 25_555 yes
La2 D4 La2 88.761 25_545 1_555 25_555 yes
Li1 D4 D5 38.385 1_555 1_555 1_545 yes
La2 D4 D5 141.615 1_555 1_555 1_545 yes
La2 D4 D5 56.663(24) 25_445 1_555 1_545 yes
La2 D4 D5 108.605(25) 25_455 1_555 1_545 yes
La2 D4 D5 56.663(24) 25_545 1_555 1_545 yes
La2 D4 D5 108.605(25) 25_555 1_555 1_545 yes
Li1 D4 D5 38.385 1_555 1_555 1_555 yes
La2 D4 D5 141.615 1_555 1_555 1_555 yes
La2 D4 D5 108.605(25) 25_445 1_555 1_555 yes
La2 D4 D5 56.663(24) 25_455 1_555 1_555 yes
La2 D4 D5 108.605(25) 25_545 1_555 1_555 yes
La2 D4 D5 56.663(24) 25_555 1_555 1_555 yes
D5 D4 D5 76.771 1_545 1_555 1_555 yes
Li1 D4 D5 38.385 1_555 1_555 2_555 yes
La2 D4 D5 141.615 1_555 1_555 2_555 yes
La2 D4 D5 56.663(24) 25_445 1_555 2_555 yes
La2 D4 D5 56.663(24) 25_455 1_555 2_555 yes
La2 D4 D5 108.605(25) 25_545 1_555 2_555 yes
La2 D4 D5 108.605(25) 25_555 1_555 2_555 yes
D5 D4 D5 52.09 1_545 1_555 2_555 yes
D5 D4 D5 52.09 1_555 1_555 2_555 yes
Li1 D4 D5 38.385 1_555 1_555 2_655 yes
La2 D4 D5 141.615 1_555 1_555 2_655 yes
La2 D4 D5 108.605(25) 25_445 1_555 2_655 yes
La2 D4 D5 108.605(25) 25_455 1_555 2_655 yes
La2 D4 D5 56.663(24) 25_545 1_555 2_655 yes
La2 D4 D5 56.663(24) 25_555 1_555 2_655 yes
D5 D4 D5 52.09 1_545 1_555 2_655 yes
D5 D4 D5 52.09 1_555 1_555 2_655 yes
D5 D4 D5 76.771 2_555 1_555 2_655 yes
Li1 D5 Li1 180 1_555 1_555 1_565 yes
Li1 D5 La2 90 1_555 1_555 17_454 yes
Li1 D5 La2 90 1_565 1_555 17_454 yes
Li1 D5 La2 90 1_555 1_555 17_554 yes
Li1 D5 La2 90 1_565 1_555 17_554 yes
La2 D5 La2 87.09(4) 17_454 1_555 17_554 yes
Li1 D5 La2 90 1_555 1_555 25_455 yes
Li1 D5 La2 90 1_565 1_555 25_455 yes
La2 D5 La2 92.91(4) 17_454 1_555 25_455 yes
La2 D5 La2 180 17_554 1_555 25_455 yes
Li1 D5 La2 90 1_555 1_555 25_555 yes
Li1 D5 La2 90 1_565 1_555 25_555 yes
La2 D5 La2 180 17_454 1_555 25_555 yes
La2 D5 La2 92.91(4) 17_554 1_555 25_555 yes
La2 D5 La2 87.09(4) 25_455 1_555 25_555 yes
Li1 D5 N3 51.614(15) 1_555 1_555 1_555 yes
Li1 D5 N3 128.386(15) 1_565 1_555 1_555 yes
La2 D5 N3 124.621(15) 17_454 1_555 1_555 yes
La2 D5 N3 124.621(15) 17_554 1_555 1_555 yes
La2 D5 N3 55.379(15) 25_455 1_555 1_555 yes
La2 D5 N3 55.379(15) 25_555 1_555 1_555 yes
Li1 D5 N3 128.386(15) 1_555 1_555 1_565 yes
Li1 D5 N3 51.614(15) 1_565 1_555 1_565 yes
La2 D5 N3 124.621(15) 17_454 1_555 1_565 yes
La2 D5 N3 124.621(15) 17_554 1_555 1_565 yes
La2 D5 N3 55.379(15) 25_455 1_555 1_565 yes
La2 D5 N3 55.379(15) 25_555 1_555 1_565 yes
N3 D5 N3 76.772(30) 1_555 1_555 1_565 yes
Li1 D5 N3 51.614(15) 1_555 1_555 9_555 yes
Li1 D5 N3 128.386(15) 1_565 1_555 9_555 yes
La2 D5 N3 55.379(15) 17_454 1_555 9_555 yes
La2 D5 N3 55.379(15) 17_554 1_555 9_555 yes
La2 D5 N3 124.621(15) 25_455 1_555 9_555 yes
La2 D5 N3 124.621(15) 25_555 1_555 9_555 yes
N3 D5 N3 103.228(30) 1_555 1_555 9_555 yes
N3 D5 N3 180 1_565 1_555 9_555 yes
Li1 D5 N3 128.386(15) 1_555 1_555 9_565 yes
Li1 D5 N3 51.614(15) 1_565 1_555 9_565 yes
La2 D5 N3 55.379(15) 17_454 1_555 9_565 yes
La2 D5 N3 55.379(15) 17_554 1_555 9_565 yes
La2 D5 N3 124.621(15) 25_455 1_555 9_565 yes
La2 D5 N3 124.621(15) 25_555 1_555 9_565 yes
N3 D5 N3 180 1_555 1_555 9_565 yes
N3 D5 N3 103.228(30) 1_565 1_555 9_565 yes
N3 D5 N3 76.772(30) 9_555 1_555 9_565 yes
Li1 D5 D4 51.615 1_555 1_555 1_555 yes
Li1 D5 D4 128.385 1_565 1_555 1_555 yes
La2 D5 D4 124.622(13) 17_454 1_555 1_555 yes
La2 D5 D4 124.622(13) 17_554 1_555 1_555 yes
La2 D5 D4 55.378(13) 25_455 1_555 1_555 yes
La2 D5 D4 55.378(13) 25_555 1_555 1_555 yes
N3 D5 D4 0 1_555 1_555 1_555 yes
N3 D5 D4 76.771(15) 1_565 1_555 1_555 yes
N3 D5 D4 103.229(15) 9_555 1_555 1_555 yes
N3 D5 D4 180 9_565 1_555 1_555 yes
Li1 D5 D4 128.385 1_555 1_555 1_565 yes
Li1 D5 D4 51.615 1_565 1_555 1_565 yes
La2 D5 D4 124.622(13) 17_454 1_555 1_565 yes
La2 D5 D4 124.622(13) 17_554 1_555 1_565 yes
La2 D5 D4 55.378(13) 25_455 1_555 1_565 yes
La2 D5 D4 55.378(13) 25_555 1_555 1_565 yes
N3 D5 D4 76.771(15) 1_555 1_555 1_565 yes
N3 D5 D4 0 1_565 1_555 1_565 yes
N3 D5 D4 180 9_555 1_555 1_565 yes
N3 D5 D4 103.229(15) 9_565 1_555 1_565 yes
D4 D5 D4 76.771 1_555 1_555 1_565 yes
Li1 D5 D4 51.615 1_555 1_555 9_555 yes
Li1 D5 D4 128.385 1_565 1_555 9_555 yes
La2 D5 D4 55.378(13) 17_454 1_555 9_555 yes
La2 D5 D4 55.378(13) 17_554 1_555 9_555 yes
La2 D5 D4 124.622(13) 25_455 1_555 9_555 yes
La2 D5 D4 124.622(13) 25_555 1_555 9_555 yes
N3 D5 D4 103.229(15) 1_555 1_555 9_555 yes
N3 D5 D4 180 1_565 1_555 9_555 yes
N3 D5 D4 0 9_555 1_555 9_555 yes
N3 D5 D4 76.771(15) 9_565 1_555 9_555 yes
D4 D5 D4 103.229 1_555 1_555 9_555 yes
D4 D5 D4 180 1_565 1_555 9_555 yes
Li1 D5 D4 128.385 1_555 1_555 9_565 yes
Li1 D5 D4 51.615 1_565 1_555 9_565 yes
La2 D5 D4 55.378(13) 17_454 1_555 9_565 yes
La2 D5 D4 55.378(13) 17_554 1_555 9_565 yes
La2 D5 D4 124.622(13) 25_455 1_555 9_565 yes
La2 D5 D4 124.622(13) 25_555 1_555 9_565 yes
N3 D5 D4 180 1_555 1_555 9_565 yes
N3 D5 D4 103.229(15) 1_565 1_555 9_565 yes
N3 D5 D4 76.771(15) 9_555 1_555 9_565 yes
N3 D5 D4 0 9_565 1_555 9_565 yes
D4 D5 D4 180 1_555 1_555 9_565 yes
D4 D5 D4 103.229 1_565 1_555 9_565 yes
D4 D5 D4 76.771 9_555 1_555 9_565 yes
Li1 D5 D5 45 1_555 1_555 2_555 yes
Li1 D5 D5 135 1_565 1_555 2_555 yes
La2 D5 D5 60.847(12) 17_454 1_555 2_555 yes
La2 D5 D5 119.153(12) 17_554 1_555 2_555 yes
La2 D5 D5 60.847(12) 25_455 1_555 2_555 yes
La2 D5 D5 119.153(12) 25_555 1_555 2_555 yes
N3 D5 D5 63.955 1_555 1_555 2_555 yes
N3 D5 D5 116.045 1_565 1_555 2_555 yes
N3 D5 D5 63.955 9_555 1_555 2_555 yes
N3 D5 D5 116.045 9_565 1_555 2_555 yes
D4 D5 D5 63.955 1_555 1_555 2_555 yes
D4 D5 D5 116.045 1_565 1_555 2_555 yes
D4 D5 D5 63.955 9_555 1_555 2_555 yes
D4 D5 D5 116.045 9_565 1_555 2_555 yes
Li1 D5 D5 135 1_555 1_555 2_565 yes
Li1 D5 D5 45 1_565 1_555 2_565 yes
La2 D5 D5 60.847(12) 17_454 1_555 2_565 yes
La2 D5 D5 119.153(12) 17_554 1_555 2_565 yes
La2 D5 D5 60.847(12) 25_455 1_555 2_565 yes
La2 D5 D5 119.153(12) 25_555 1_555 2_565 yes
N3 D5 D5 116.045 1_555 1_555 2_565 yes
N3 D5 D5 63.955 1_565 1_555 2_565 yes
N3 D5 D5 116.045 9_555 1_555 2_565 yes
N3 D5 D5 63.955 9_565 1_555 2_565 yes
D4 D5 D5 116.045 1_555 1_555 2_565 yes
D4 D5 D5 63.955 1_565 1_555 2_565 yes
D4 D5 D5 116.045 9_555 1_555 2_565 yes
D4 D5 D5 63.955 9_565 1_555 2_565 yes
D5 D5 D5 90 2_555 1_555 2_565 yes
Li1 D5 D5 45 1_555 1_555 2_655 yes
Li1 D5 D5 135 1_565 1_555 2_655 yes
La2 D5 D5 119.153(12) 17_454 1_555 2_655 yes
La2 D5 D5 60.847(12) 17_554 1_555 2_655 yes
La2 D5 D5 119.153(12) 25_455 1_555 2_655 yes
La2 D5 D5 60.847(12) 25_555 1_555 2_655 yes
N3 D5 D5 63.955 1_555 1_555 2_655 yes
N3 D5 D5 116.045 1_565 1_555 2_655 yes
N3 D5 D5 63.955 9_555 1_555 2_655 yes
N3 D5 D5 116.045 9_565 1_555 2_655 yes
D4 D5 D5 63.955 1_555 1_555 2_655 yes
D4 D5 D5 116.045 1_565 1_555 2_655 yes
D4 D5 D5 63.955 9_555 1_555 2_655 yes
D4 D5 D5 116.045 9_565 1_555 2_655 yes
D5 D5 D5 90 2_555 1_555 2_655 yes
D5 D5 D5 180 2_565 1_555 2_655 yes
Li1 D5 D5 135 1_555 1_555 2_665 yes
Li1 D5 D5 45 1_565 1_555 2_665 yes
La2 D5 D5 119.153(12) 17_454 1_555 2_665 yes
La2 D5 D5 60.847(12) 17_554 1_555 2_665 yes
La2 D5 D5 119.153(12) 25_455 1_555 2_665 yes
La2 D5 D5 60.847(12) 25_555 1_555 2_665 yes
N3 D5 D5 116.045 1_555 1_555 2_665 yes
N3 D5 D5 63.955 1_565 1_555 2_665 yes
N3 D5 D5 116.045 9_555 1_555 2_665 yes
N3 D5 D5 63.955 9_565 1_555 2_665 yes
D4 D5 D5 116.045 1_555 1_555 2_665 yes
D4 D5 D5 63.955 1_565 1_555 2_665 yes
D4 D5 D5 116.045 9_555 1_555 2_665 yes
D4 D5 D5 63.955 9_565 1_555 2_665 yes
D5 D5 D5 180 2_555 1_555 2_665 yes
D5 D5 D5 90 2_565 1_555 2_665 yes
D5 D5 D5 90 2_655 1_555 2_665 yes

loop_
_geom_bond_atom_site_label_1
_geom_bond_atom_site_label_2
_geom_bond_distance
_geom_bond_site_symmetry_1
_geom_bond_site_symmetry_2
_geom_bond_publ_flag
Li1 La2 3.2548(8) 1_555 17_444 yes
Li1 La2 3.2548(8) 1_555 17_454 yes
Li1 La2 3.2548(8) 1_555 17_544 yes
Li1 La2 3.2548(8) 1_555 17_554 yes
Li1 La2 3.2548(8) 1_555 25_445 yes
Li1 La2 3.2548(8) 1_555 25_455 yes
Li1 La2 3.2548(8) 1_555 25_545 yes
Li1 La2 3.2548(8) 1_555 25_555 yes
Li1 N3 2.3310(13) 1_555 1_555 yes
Li1 N3 2.3310(13) 1_555 9_555 yes
Li1 D4 2.33099 1_555 1_555 yes
Li1 D4 2.33099 1_555 9_555 yes
Li1 D5 1.84656 1_555 1_545 yes
Li1 D5 1.84656 1_555 1_555 yes
Li1 D5 1.84656 1_555 2_555 yes
Li1 D5 1.84656 1_555 2_655 yes
La2 Li1 3.2548(8) 1_555 17_445 yes
La2 Li1 3.2548(8) 1_555 17_455 yes
La2 Li1 3.2548(8) 1_555 17_545 yes
La2 Li1 3.2548(8) 1_555 17_555 yes
La2 La2 3.69312(6) 1_555 1_455 yes
La2 La2 3.69312(6) 1_555 1_545 yes
La2 La2 3.69312(6) 1_555 1_565 yes
La2 La2 3.69312(6) 1_555 1_655 yes
La2 La2 3.8855(27) 1_555 9_556 yes
La2 La2 3.8441(20) 1_555 25_445 yes
La2 La2 3.8441(20) 1_555 25_455 yes
La2 La2 3.8441(20) 1_555 25_545 yes
La2 La2 3.8441(20) 1_555 25_555 yes
La2 N3 2.4327(17) 1_555 1_555 yes
La2 N3 2.64013(28) 1_555 25_445 yes
La2 N3 2.64013(28) 1_555 25_455 yes
La2 N3 2.64013(28) 1_555 25_545 yes
La2 N3 2.64013(28) 1_555 25_555 yes
La2 D4 2.4327(13) 1_555 1_555 yes
La2 D4 2.64013(20) 1_555 25_445 yes
La2 D4 2.64013(20) 1_555 25_455 yes
La2 D4 2.64013(20) 1_555 25_545 yes
La2 D4 2.64013(20) 1_555 25_555 yes
La2 D5 2.6800 1_555 17_445 yes
La2 D5 2.6800 1_555 17_545 yes
La2 D5 2.6800 1_555 18_545 yes
La2 D5 2.6800 1_555 18_555 yes
N3 Li1 2.3310(13) 1_555 1_555 yes
N3 La2 2.4327(17) 1_555 1_555 yes
N3 La2 2.64013(28) 1_555 25_445 yes
N3 La2 2.64013(28) 1_555 25_455 yes
N3 La2 2.64013(28) 1_555 25_545 yes
N3 La2 2.64013(28) 1_555 25_555 yes
N3 D5 2.9738(10) 1_555 1_545 yes
N3 D5 2.9738(10) 1_555 1_555 yes
N3 D5 2.9738(10) 1_555 2_555 yes
N3 D5 2.9738(10) 1_555 2_655 yes
D4 Li1 2.33099 1_555 1_555 yes
D4 La2 2.4327(13) 1_555 1_555 yes
D4 La2 2.64013(20) 1_555 25_445 yes
D4 La2 2.64013(20) 1_555 25_455 yes
D4 La2 2.64013(20) 1_555 25_545 yes
D4 La2 2.64013(20) 1_555 25_555 yes
D4 D5 2.97377 1_555 1_545 yes
D4 D5 2.97377 1_555 1_555 yes
D4 D5 2.97377 1_555 2_555 yes
D4 D5 2.97377 1_555 2_655 yes
D5 Li1 1.84656 1_555 1_555 yes
D5 Li1 1.84656 1_555 1_565 yes
D5 La2 2.6800 1_555 17_454 yes
D5 La2 2.6800 1_555 17_554 yes
D5 La2 2.6800 1_555 25_455 yes
D5 La2 2.6800 1_555 25_555 yes
D5 N3 2.9738(10) 1_555 1_555 yes
D5 N3 2.9738(10) 1_555 1_565 yes
D5 N3 2.9738(10) 1_555 9_555 yes
D5 N3 2.9738(10) 1_555 9_565 yes
D5 D4 2.97377 1_555 1_555 yes
D5 D4 2.97377 1_555 1_565 yes
D5 D4 2.97377 1_555 9_555 yes
D5 D4 2.97377 1_555 9_565 yes
D5 D5 2.61143 1_555 2_555 yes
D5 D5 2.61143 1_555 2_565 yes
D5 D5 2.61143 1_555 2_655 yes
D5 D5 2.61143 1_555 2_665 yes
